data_2104464
loop_
_publ_author_name
'Posse, Jose Maria'
'Grzechnik, Andrzej'
'Friese, Karen'

_publ_section_title
;
 Ternary fluorides Ba<i>M</i>F~4~ (<i>M</i> = Zn, Mg and Mn) at low
 temperatures
;
_journal_coeditor_code SN5085
_journal_issue 5
_journal_name_full 'Acta Crystallographica Section B'
_journal_page_first 576
_journal_page_last 586
_journal_paper_doi 10.1107/S0108768109027177
_journal_volume 65
_journal_year 2009
_chemical_formula_sum 'Ba F4 Mn'
_chemical_formula_weight 268.3
_chemical_name_systematic ' ?'
_space_group_ssg_name X21(1/21/2\g)0
_symmetry_cell_setting monoclinic
_cell_angle_alpha 90
_cell_angle_beta 90
_cell_angle_gamma 90.0724(2)
_cell_formula_units_Z 4
_cell_length_a 4.201896(13)
_cell_length_b 15.06749(6)
_cell_length_c 6.00091(2)
_cell_measurement_reflns_used 11167
_cell_measurement_temperature 100
_cell_measurement_theta_max 32.27
_cell_measurement_theta_min 16.01
_cell_modulation_dimension 1
_cell_volume 379.929(2)
_computing_cell_refinement 'RECIPE Version 1.16 (2004), STOE & Cie GmbH'
_computing_data_collection 'STOE MainMenu Version 1.39 (2004), STOE & Cie GmbH'
_computing_data_reduction 'STOE X-RED, STOE & Cie GmbH + Jana2006'
_computing_publication_material 'Jana2006 (Petricek, Dusek & Palatinus, 2006)'
_computing_structure_refinement 'Jana2006 (Petricek, Dusek & Palatinus, 2006)'
_diffrn_ambient_temperature 100
_diffrn_detector_area_resol_mean 6.67
_diffrn_measured_fraction_theta_full 0.98
_diffrn_measured_fraction_theta_max 0.98
_diffrn_measurement_device '2-circle goniometer'
_diffrn_measurement_device_type 'STOE IPDS 2'
_diffrn_measurement_method 'rotation method'
_diffrn_radiation_monochromator 'plane graphite'
_diffrn_radiation_type synchrotron
_diffrn_radiation_wavelength 0.75000
_diffrn_reflns_av_R_equivalents 0.0774
_diffrn_reflns_av_sigmaI/netI 0.0339
_diffrn_reflns_limit_h_max 6
_diffrn_reflns_limit_h_min -6
_diffrn_reflns_limit_index_m_1_max 2
_diffrn_reflns_limit_index_m_1_min -2
_diffrn_reflns_limit_k_max 21
_diffrn_reflns_limit_k_min -21
_diffrn_reflns_limit_l_max 9
_diffrn_reflns_limit_l_min -9
_diffrn_reflns_number 19367
_diffrn_reflns_theta_full 31.96
_diffrn_reflns_theta_max 31.96
_diffrn_reflns_theta_min 3.41
_exptl_absorpt_coefficient_mu 15.59
_exptl_absorpt_correction_T_max 0.7503
_exptl_absorpt_correction_T_min 0.5307
_exptl_absorpt_correction_type numerical
_exptl_crystal_colour colourless
_exptl_crystal_density_diffrn 4.68854(3)
_exptl_crystal_description irregular
_exptl_crystal_F_000 468
_exptl_crystal_size_max 0.0559
_exptl_crystal_size_mid 0.0265
_exptl_crystal_size_min 0.0017
_refine_diff_density_max 6.58
_refine_diff_density_min -5.45
_refine_ls_abs_structure_details 'inversion twin tested'
_refine_ls_abs_structure_Flack 0.00(7)
_refine_ls_extinction_coef 21E1(4)
_refine_ls_extinction_method 'B-C type 1 Gaussian isotropic (Becker & Coppens, 1974)'
_refine_ls_goodness_of_fit_ref 1.63
_refine_ls_number_constraints 2
_refine_ls_number_parameters 104
_refine_ls_number_reflns 7518
_refine_ls_number_restraints 0
_refine_ls_R_factor_all 0.0606
_refine_ls_R_factor_gt 0.0450
_refine_ls_shift/su_max 0.0178
_refine_ls_shift/su_mean 0.0023
_refine_ls_structure_factor_coef F
_refine_ls_weighting_details w=1/(\s^2^(F)+0.0001F^2^)
_refine_ls_weighting_scheme sigma
_refine_ls_wR_factor_gt 0.0407
_refine_ls_wR_factor_ref 0.0426
_reflns_number_gt 6031
_reflns_number_total 7518
_reflns_threshold_expression I>3\s(I)
_cod_data_source_file sn5085.cif
_cod_data_source_block BaMnF4100K
_cod_original_cell_volume 379.929(3)
_cod_original_formula_sum 'Ba1 F4 Mn1'
_cod_database_code 2104464

loop_
_space_group_symop_ssg_id
_space_group_symop_ssg_operation_algebraic
1 x1,x2,x3,x4
2 -x1,-x2,x3+1/2,-x1-x2+x4
3 x1+1/2,x2+1/2,x3,x4+1/2
4 -x1+1/2,-x2+1/2,x3+1/2,-x1-x2+x4+1/2

loop_
_atom_site_type_symbol
_atom_site_label
_atom_site_fract_x
_atom_site_fract_y
_atom_site_fract_z
_atom_site_U_iso_or_equiv
_atom_site_adp_type
_atom_site_calc_flag
_atom_site_refinement_flags
_atom_site_occupancy
_atom_site_disorder_assembly
_atom_site_disorder_group
Ba Ba 0.50159(11) 0.344895(13) 0.45417(8) 0.00524(5) Uani d . 1 . .
Mn Mn -0.0018(5) 0.41614(3) 0 0.00401(13) Uani d . 1 . .
F F1 -0.0024(12) 0.33683(16) 0.7205(4) 0.0077(6) Uani d . 1 . .
F F2 0.0016(10) 0.29943(15) 0.1973(4) 0.0060(6) Uani d . 1 . .
F F3 -0.0080(9) 0.46384(15) 0.3373(4) 0.0089(6) Uani d . 1 . .
F F4 0.5005(9) 0.42093(19) 0.0188(4) 0.0137(7) Uani d . 1 . .

loop_
_atom_site_aniso_label
_atom_site_aniso_U_11
_atom_site_aniso_U_22
_atom_site_aniso_U_33
_atom_site_aniso_U_12
_atom_site_aniso_U_13
_atom_site_aniso_U_23
_atom_site_aniso_type_symbol
Ba 0.00305(9) 0.00645(10) 0.00623(9) -0.00012(10) 0.00040(14) 0.00073(7) Ba
Mn 0.0039(2) 0.0037(2) 0.0044(2) -0.0021(7) -0.0007(6) 0.00031(14) Mn
F1 0.0047(10) 0.0096(11) 0.0088(10) -0.0024(17) 0.0008(18) -0.0028(8) F
F2 0.0063(11) 0.0044(9) 0.0072(9) 0.0007(16) 0.0000(15) -0.0006(7) F
F3 0.0095(12) 0.0088(10) 0.0084(9) -0.0031(13) 0.0051(13) -0.0036(8) F
F4 0.0035(10) 0.0196(14) 0.0180(12) -0.0010(12) -0.0007(13) 0.0052(9) F

loop_
_atom_site_displace_Fourier_atom_site_label
_atom_site_displace_Fourier_axis
_atom_site_displace_Fourier_wave_vector_seq_id
_atom_site_displace_Fourier_param_cos
_atom_site_displace_Fourier_param_sin
Ba x 1 -0.00159(9) 0.00142(10)
Ba y 1 0.01245(3) -0.00215(13)
Ba z 1 0.02541(4) -0.0014(3)
Ba x 2 -0.00508(17) 0
Ba y 2 0.00403(7) -0.00312(9)
Ba z 2 0.00597(9) -0.00106(13)
Mn x 1 -0.0083(2) 0
Mn y 1 0 0.00124(4)
Mn z 1 0.00275(10) 0
Mn x 2 0 0
Mn y 2 0.00228(7) -0.00218(10)
Mn z 2 0.00198(19) 0.00170(18)
F1 x 1 -0.0187(8) 0.0186(9)
F1 y 1 -0.0052(2) -0.0065(2)
F1 z 1 0.0070(5) 0.0060(6)
F1 x 2 0 0
F1 y 2 -0.0028(3) 0.0024(3)
F1 z 2 0 -0.0066(7)
F2 x 1 -0.0279(9) -0.0329(8)
F2 y 1 -0.0015(2) 0.0022(2)
F2 z 1 0 0.0046(5)
F2 x 2 0 0
F2 y 2 0.0027(3) 0
F2 z 2 0 0.0048(7)
F3 x 1 0.0318(10) 0.0483(9)
F3 y 1 -0.0030(2) 0
F3 z 1 0.0064(5) 0.0048(5)
F3 x 2 -0.0088(16) 0
F3 y 2 0 0.0043(3)
F3 z 2 0 -0.0029(7)
F4 x 1 0 0
F4 y 1 0.0168(3) -0.0146(3)
F4 z 1 0 -0.0338(6)
F4 x 2 0 0
F4 y 2 -0.0028(3) 0.0034(4)
F4 z 2 0 -0.0053(8)

loop_
_atom_site_Fourier_wave_vector_seq_id
_atom_site_Fourier_wave_vector_x
_atom_site_Fourier_wave_vector_z
1 0.50000 0.39350
2 1.00000 0.78700

loop_
_atom_type_symbol
_atom_type_scat_dispersion_real
_atom_type_scat_dispersion_imag
_atom_type_scat_source
Ba -0.205 2.539 'International Tables Vol C tables 4.2.6.8 and 6.1.1.1'
Mn 0.350 0.813 'International Tables Vol C tables 4.2.6.8 and 6.1.1.1'
F 0.020 0.012 'International Tables Vol C tables 4.2.6.8 and 6.1.1.1'

loop_
_cell_wave_vector_seq_id
_cell_wave_vector_x
_cell_wave_vector_y
_cell_wave_vector_z
1 0.50000 0.50000 0.39350

loop_
_exptl_crystal_face_index_h
_exptl_crystal_face_index_k
_exptl_crystal_face_index_l
_exptl_crystal_face_perp_dist
5 7 -3 0.0120
-6 -1 5 0.0120
-1 -6 0 0.0140
2 7 -1 0.0070
2 -6 5 0.0310
-1 2 -2 0.0340
1 -7 -2 0.0220
5 -3 0 0.0200
1 7 1 0.0060
-1 6 0 0.0100

loop_
_geom_angle_atom_site_label_1
_geom_angle_atom_site_label_2
_geom_angle_atom_site_label_3
_geom_angle_site_symmetry_1
_geom_angle_site_symmetry_2
_geom_angle_site_symmetry_3
_geom_angle_publ_flag
_geom_angle_max
_geom_angle_min
_geom_angle_av
F1 Ba F1 . . 1_655 yes 111.9(2) 97.2(2) 105.0(2)
F1 Ba F1 . . 4_554 yes 106.4(2) 98.6(2) 103.6(2)
F1 Ba F2 . . . yes 74.24(19) 72.2(2) 73.1(2)
F1 Ba F2 . . 1_655 yes 167.7(2) 151.5(2) 161.6(2)
F1 Ba F2 . . 4_555 yes 69.0(2) 66.6(2) 67.8(2)
F1 Ba F3 . . . yes 68.7(2) 60.6(2) 65.1(2)
F1 Ba F3 . . 1_655 yes 153.0(2) 132.2(2) 139.4(2)
F1 Ba F4 . . . yes 129.36(18) 120.6(2) 124.62(18)
F1 Ba F4 . . 1_556 yes 60.84(16) 53.00(17) 56.03(16)
F1 Ba F4 . . 2_665 yes 97.4(2) 81.2(2) 88.6(2)
F1 Ba F1 1_655 . 4_554 yes 108.6(2) 95.8(2) 103.6(2)
F1 Ba F2 1_655 . . yes 170.5(2) 149.2(2) 161.3(2)
F1 Ba F2 1_655 . 1_655 yes 74.9(2) 71.9(2) 73.5(2)
F1 Ba F2 1_655 . 4_555 yes 69.6(2) 65.3(2) 67.9(2)
F1 Ba F3 1_655 . . yes 155.1(2) 128.3(2) 139.8(2)
F1 Ba F3 1_655 . 1_655 yes 67.7(2) 65.3(2) 66.3(2)
F1 Ba F4 1_655 . . yes 129.04(18) 121.72(19) 125.22(18)
F1 Ba F4 1_655 . 1_556 yes 60.73(16) 51.97(15) 55.95(16)
F1 Ba F4 1_655 . 2_665 yes 97.9(2) 83.0(2) 88.8(2)
F1 Ba F2 4_554 . . yes 66.29(16) 53.64(14) 61.01(16)
F1 Ba F2 4_554 . 1_655 yes 65.92(16) 53.26(14) 60.86(16)
F1 Ba F2 4_554 . 4_555 yes 64.69(19) 55.5(2) 61.0(2)
F1 Ba F3 4_554 . . yes 123.21(19) 109.03(16) 116.51(18)
F1 Ba F3 4_554 . 1_655 yes 121.64(18) 108.39(16) 117.00(18)
F1 Ba F4 4_554 . . yes 89.4(3) 82.3(3) 86.5(2)
F1 Ba F4 4_554 . 1_556 yes 139.7(2) 129.6(2) 135.4(2)
F1 Ba F4 4_554 . 2_665 yes 164.5(2) 153.09(18) 159.2(2)
F2 Ba F2 . . 1_655 yes 113.25(19) 89.39(18) 102.51(19)
F2 Ba F2 . . 4_555 yes 102.3(2) 87.96(17) 95.84(19)
F2 Ba F3 . . . yes 58.12(19) 53.59(15) 55.99(17)
F2 Ba F3 . . 1_655 yes 128.7(2) 122.9(2) 125.4(2)
F2 Ba F4 . . . yes 65.67(17) 64.68(18) 65.15(17)
F2 Ba F4 . . 1_556 yes 134.39(15) 123.23(14) 128.07(13)
F2 Ba F4 . . 2_665 yes 112.35(18) 104.77(17) 107.99(17)
F2 Ba F2 1_655 . 4_555 yes 100.51(19) 89.81(17) 96.11(19)
F2 Ba F3 1_655 . . yes 129.1(2) 123.06(19) 126.2(2)
F2 Ba F3 1_655 . 1_655 yes 58.52(17) 55.23(15) 56.77(17)
F2 Ba F4 1_655 . . yes 66.12(18) 64.79(18) 65.33(17)
F2 Ba F4 1_655 . 1_556 yes 132.60(12) 123.44(13) 128.31(13)
F2 Ba F4 1_655 . 2_665 yes 112.9(2) 104.45(17) 108.37(17)
F2 Ba F3 4_555 . . yes 135.54(18) 124.82(17) 129.93(18)
F2 Ba F3 4_555 . 1_655 yes 133.73(18) 128.36(17) 131.60(18)
F2 Ba F4 4_555 . . yes 152.2(2) 141.7(2) 147.4(3)
F2 Ba F4 4_555 . 1_556 yes 78.2(2) 69.5(2) 74.5(2)
F2 Ba F4 4_555 . 2_665 yes 151.0(2) 132.38(19) 139.72(19)
F3 Ba F3 . . 1_655 yes 104.86(18) 84.24(17) 94.63(19)
F3 Ba F4 . . . yes 65.69(19) 59.90(17) 61.99(19)
F3 Ba F4 . . 1_556 yes 101.22(16) 85.21(17) 91.72(17)
F3 Ba F4 . . 2_665 yes 59.39(14) 47.53(14) 53.42(15)
F3 Ba F4 1_655 . . yes 64.9(2) 58.22(19) 61.46(19)
F3 Ba F4 1_655 . 1_556 yes 99.70(17) 85.60(19) 91.91(18)
F3 Ba F4 1_655 . 2_665 yes 59.30(14) 46.42(16) 52.84(16)
F4 Ba F4 . . 1_556 yes 143.2(3) 132.5(3) 138.0(3)
F4 Ba F4 . . 2_665 yes 80.1(2) 65.6(2) 72.7(2)
F4 Ba F4 1_556 . 2_665 yes 77.1(2) 55.7(2) 65.3(2)
Mn Mn Mn 1_455 . 1_655 yes 179.10(5) 178.98(6) 179.04(6)
Mn Mn Mn 1_455 . 2_564 yes 90.32(5) 90.02(5) 90.17(5)
Mn Mn Mn 1_455 . 2_565 yes 91.24(5) 89.11(5) 90.18(5)
Mn Mn Mn 1_655 . 2_564 yes 90.90(5) 88.77(5) 89.83(5)
Mn Mn Mn 1_655 . 2_565 yes 89.98(5) 89.67(5) 89.82(5)
Mn Mn Mn 2_564 . 2_565 yes 100.50(6) 98.84(5) 99.79(5)
F1 Mn F2 1_554 . . yes 93.5(3) 85.3(3) 88.5(3)
F1 Mn F3 1_554 . . yes 168.5(3) 160.9(3) 163.7(3)
F1 Mn F3 1_554 . 2_564 yes 102.1(3) 92.4(3) 97.1(3)
F1 Mn F4 1_554 . 1_455 yes 100.2(3) 87.2(3) 93.9(3)
F1 Mn F4 1_554 . . yes 100.9(3) 86.3(3) 93.4(3)
F2 Mn F3 . . . yes 77.5(2) 74.3(2) 75.9(2)
F2 Mn F3 . . 2_564 yes 176.2(2) 171.9(3) 173.7(3)
F2 Mn F4 . . 1_455 yes 92.7(3) 88.0(3) 90.4(3)
F2 Mn F4 . . . yes 92.9(3) 86.6(3) 89.4(3)
F3 Mn F3 . . 2_564 yes 101.1(2) 95.2(3) 98.6(2)
F3 Mn F4 . . 1_455 yes 87.1(4) 83.4(4) 85.7(3)
F3 Mn F4 . . . yes 89.7(4) 84.4(4) 87.2(3)
F3 Mn F4 2_564 . 1_455 yes 93.3(4) 88.2(4) 90.9(4)
F3 Mn F4 2_564 . . yes 89.6(4) 87.3(4) 88.5(4)
F4 Mn F4 1_455 . . yes 173.6(3) 171.4(3) 172.5(3)
F2 F1 F2 . . 1_556 yes 162.0(3) 151.8(3) 158.4(3)
F2 F1 F2 . . 4_455 yes 82.8(2) 75.9(2) 80.2(2)
F2 F1 F2 . . 4_555 yes 84.2(2) 74.6(2) 80.0(2)
F2 F1 F3 . . . yes 51.7(2) 49.06(19) 50.18(19)
F2 F1 F3 . . 2_565 yes 118.7(3) 109.6(3) 113.1(3)
F2 F1 F4 . . 1_456 yes 139.3(3) 121.1(3) 130.7(3)
F2 F1 F4 . . 1_556 yes 137.3(3) 121.1(3) 130.2(3)
F2 F1 F4 . . 4_555 yes 65.9(2) 59.0(2) 62.3(2)
F2 F1 F2 1_556 . 4_455 yes 89.1(3) 79.6(3) 85.1(3)
F2 F1 F2 1_556 . 4_555 yes 89.4(2) 77.6(3) 84.7(3)
F2 F1 F3 1_556 . . yes 156.5(3) 148.0(3) 151.3(3)
F2 F1 F3 1_556 . 2_565 yes 89.6(2) 86.5(3) 88.0(3)
F2 F1 F4 1_556 . 1_456 yes 63.4(2) 58.5(2) 60.4(2)
F2 F1 F4 1_556 . 1_556 yes 63.2(2) 57.8(2) 60.1(2)
F2 F1 F4 1_556 . 4_555 yes 103.0(3) 86.6(2) 96.4(3)
F2 F1 F2 4_455 . 4_555 yes 98.2(3) 81.5(3) 91.1(3)
F2 F1 F3 4_455 . . yes 115.2(3) 112.2(3) 113.9(2)
F2 F1 F3 4_455 . 2_565 yes 141.9(3) 128.2(3) 134.3(3)
F2 F1 F4 4_455 . 1_456 yes 88.6(3) 72.4(3) 79.8(2)
F2 F1 F4 4_455 . 1_556 yes 147.0(3) 139.9(4) 143.9(3)
F2 F1 F4 4_455 . 4_555 yes 51.39(17) 42.20(16) 47.15(17)
F2 F1 F3 4_555 . . yes 121.2(3) 110.7(2) 114.5(2)
F2 F1 F3 4_555 . 2_565 yes 141.9(3) 123.8(3) 132.8(3)
F2 F1 F4 4_555 . 1_456 yes 149.6(3) 133.7(3) 143.7(3)
F2 F1 F4 4_555 . 1_556 yes 87.7(2) 71.8(2) 79.7(2)
F2 F1 F4 4_555 . 4_555 yes 51.40(17) 41.98(16) 47.02(17)
F3 F1 F3 . . 2_565 yes 67.1(3) 60.8(2) 63.4(2)
F3 F1 F4 . . 1_456 yes 105.1(3) 96.7(3) 100.5(3)
F3 F1 F4 . . 1_556 yes 104.7(3) 96.7(3) 101.1(3)
F3 F1 F4 . . 4_555 yes 117.1(3) 108.2(2) 112.3(2)
F3 F1 F4 2_565 . 1_456 yes 60.5(3) 56.6(3) 58.0(3)
F3 F1 F4 2_565 . 1_556 yes 59.0(3) 53.6(3) 56.9(3)
F3 F1 F4 2_565 . 4_555 yes 178.7(2) 166.7(2) 172.2(3)
F4 F1 F4 1_456 . 1_556 yes 88.7(2) 87.2(2) 87.9(2)
F4 F1 F4 1_456 . 4_555 yes 135.4(3) 113.5(3) 124.8(3)
F4 F1 F4 1_556 . 4_555 yes 132.3(3) 119.4(3) 124.7(3)
F1 F2 F1 1_554 . . yes 160.9(3) 155.0(3) 158.1(3)
F1 F2 F1 1_554 . 4_454 yes 102.8(3) 97.7(3) 100.0(3)
F1 F2 F1 1_554 . 4_554 yes 106.2(3) 96.8(3) 100.5(3)
F1 F2 F3 1_554 . . yes 99.3(3) 95.0(3) 97.5(3)
F1 F2 F4 1_554 . 1_455 yes 66.3(2) 58.8(2) 61.9(2)
F1 F2 F4 1_554 . . yes 67.2(2) 58.6(2) 62.2(2)
F1 F2 F4 1_554 . 4_555 yes 136.4(3) 127.7(3) 131.2(3)
F1 F2 F1 . . 4_454 yes 100.2(3) 88.7(2) 94.1(2)
F1 F2 F1 . . 4_554 yes 101.1(2) 90.1(2) 94.5(2)
F1 F2 F3 . . . yes 62.3(2) 59.9(3) 60.9(2)
F1 F2 F4 . . 1_455 yes 105.5(3) 101.3(3) 103.7(3)
F1 F2 F4 . . . yes 107.3(3) 100.4(3) 104.1(3)
F1 F2 F4 . . 4_555 yes 73.0(2) 66.3(2) 69.9(2)
F1 F2 F1 4_454 . 4_554 yes 96.4(2) 88.1(3) 91.1(3)
F1 F2 F3 4_454 . . yes 143.9(3) 119.1(3) 129.5(3)
F1 F2 F4 4_454 . 1_455 yes 97.1(3) 75.5(3) 86.9(3)
F1 F2 F4 4_454 . . yes 166.2(2) 150.2(3) 159.7(3)
F1 F2 F4 4_454 . 4_555 yes 53.02(18) 49.28(18) 51.08(18)
F1 F2 F3 4_554 . . yes 144.2(3) 119.2(3) 130.9(3)
F1 F2 F4 4_554 . 1_455 yes 166.9(3) 151.5(3) 160.2(3)
F1 F2 F4 4_554 . . yes 96.7(3) 76.0(3) 86.7(3)
F1 F2 F4 4_554 . 4_555 yes 53.11(17) 49.53(17) 51.21(18)
F3 F2 F4 . . 1_455 yes 63.6(3) 59.2(3) 61.6(3)
F3 F2 F4 . . . yes 65.8(3) 61.0(3) 63.1(3)
F3 F2 F4 . . 4_555 yes 133.2(2) 127.6(2) 130.5(2)
F4 F2 F4 1_455 . . yes 91.3(2) 87.8(2) 89.9(3)
F4 F2 F4 1_455 . 4_555 yes 142.4(2) 125.8(2) 134.9(2)
F4 F2 F4 . . 4_555 yes 143.2(2) 126.4(2) 135.2(2)
F1 F3 F1 . . 2_564 yes 146.2(3) 138.4(3) 142.4(3)
F1 F3 F2 . . . yes 70.4(3) 67.7(2) 68.9(2)
F1 F3 F3 . . 2_564 yes 161.6(2) 157.4(2) 159.3(3)
F1 F3 F3 . . 2_565 yes 61.9(2) 56.9(2) 59.8(2)
F1 F3 F4 . . 1_455 yes 118.4(3) 108.1(3) 111.7(3)
F1 F3 F4 . . . yes 116.9(3) 104.5(3) 110.3(3)
F1 F3 F4 . . 2_565 yes 102.9(3) 88.5(3) 95.6(3)
F1 F3 F4 . . 2_665 yes 104.7(3) 83.0(3) 94.8(3)
F1 F3 F2 2_564 . . yes 148.8(3) 143.0(3) 146.6(3)
F1 F3 F3 2_564 . 2_564 yes 57.97(17) 55.50(17) 56.77(17)
F1 F3 F3 2_564 . 2_565 yes 84.73(19) 81.63(17) 83.16(19)
F1 F3 F4 2_564 . 1_455 yes 104.2(3) 83.9(3) 94.1(3)
F1 F3 F4 2_564 . . yes 100.0(3) 87.1(3) 92.9(3)
F1 F3 F4 2_564 . 2_565 yes 64.5(3) 57.7(2) 60.8(2)
F1 F3 F4 2_564 . 2_665 yes 63.6(3) 55.5(2) 60.3(2)
F2 F3 F3 . . 2_564 yes 92.5(2) 89.67(19) 91.1(2)
F2 F3 F3 . . 2_565 yes 130.8(2) 124.6(3) 127.9(2)
F2 F3 F4 . . 1_455 yes 68.5(3) 63.6(3) 65.6(3)
F2 F3 F4 . . . yes 66.9(3) 62.3(3) 64.5(3)
F2 F3 F4 . . 2_565 yes 148.4(3) 118.2(3) 134.0(4)
F2 F3 F4 . . 2_665 yes 147.9(3) 116.0(3) 131.4(4)
F3 F3 F3 2_564 . 2_565 yes 141.0(2) 138.3(2) 139.8(2)
F3 F3 F4 2_564 . 1_455 yes 60.3(3) 55.7(2) 58.2(2)
F3 F3 F4 2_564 . . yes 58.4(2) 55.6(3) 56.6(2)
F3 F3 F4 2_564 . 2_565 yes 100.6(3) 97.7(3) 99.1(3)
F3 F3 F4 2_564 . 2_665 yes 99.8(3) 93.7(3) 97.4(3)
F3 F3 F4 2_565 . 1_455 yes 145.0(4) 123.4(4) 135.3(3)
F3 F3 F4 2_565 . . yes 144.1(4) 120.8(4) 132.0(3)
F3 F3 F4 2_565 . 2_565 yes 58.9(3) 56.0(2) 57.6(2)
F3 F3 F4 2_565 . 2_665 yes 57.1(2) 54.4(2) 55.9(2)
F4 F3 F4 1_455 . . yes 94.1(2) 91.2(2) 92.6(2)
F4 F3 F4 1_455 . 2_565 yes 95.5(3) 69.1(3) 82.6(3)
F4 F3 F4 1_455 . 2_665 yes 159.1(3) 143.3(3) 151.4(3)
F4 F3 F4 . . 2_565 yes 156.1(3) 145.8(3) 151.3(3)
F4 F3 F4 . . 2_665 yes 94.6(3) 69.5(3) 80.9(3)
F4 F3 F4 2_565 . 2_665 yes 93.0(3) 91.0(2) 91.7(2)
F1 F4 F1 1_554 . 1_654 yes 99.2(3) 76.2(2) 87.8(3)
F1 F4 F1 1_554 . 4_554 yes 83.4(3) 68.8(2) 77.4(3)
F1 F4 F2 1_554 . . yes 59.3(2) 54.9(2) 57.7(2)
F1 F4 F2 1_554 . 1_655 yes 129.9(4) 103.6(3) 116.6(4)
F1 F4 F2 1_554 . 4_554 yes 55.1(2) 42.66(19) 49.2(2)
F1 F4 F3 1_554 . . yes 91.0(2) 85.2(2) 88.0(2)
F1 F4 F3 1_554 . 1_655 yes 174.3(3) 156.5(4) 165.2(4)
F1 F4 F3 1_554 . 2_564 yes 64.5(2) 58.37(19) 62.2(2)
F1 F4 F3 1_554 . 2_664 yes 128.9(3) 115.5(3) 121.1(3)
F1 F4 F4 1_554 . 1_455 yes 49.10(19) 42.77(17) 45.99(18)
F1 F4 F4 1_554 . 1_655 yes 148.3(3) 119.1(3) 133.8(3)
F1 F4 F4 1_554 . 2_664 yes 80.0(2) 74.46(19) 78.0(2)
F1 F4 F4 1_554 . 2_665 yes 141.44(19) 129.3(2) 135.5(2)
F1 F4 F1 1_654 . 4_554 yes 88.2(3) 67.6(2) 77.2(3)
F1 F4 F2 1_654 . . yes 132.8(4) 102.0(3) 116.3(4)
F1 F4 F2 1_654 . 1_655 yes 61.7(2) 55.2(2) 57.7(2)
F1 F4 F2 1_654 . 4_554 yes 54.7(2) 42.10(19) 49.1(2)
F1 F4 F3 1_654 . . yes 179.2(4) 155.0(4) 164.4(3)
F1 F4 F3 1_654 . 1_655 yes 91.3(2) 86.1(2) 89.2(2)
F1 F4 F3 1_654 . 2_564 yes 130.7(3) 113.3(2) 120.4(3)
F1 F4 F3 1_654 . 2_664 yes 65.8(2) 59.2(2) 61.8(2)
F1 F4 F4 1_654 . 1_455 yes 147.7(3) 118.8(3) 133.0(3)
F1 F4 F4 1_654 . 1_655 yes 49.4(2) 42.94(18) 46.12(18)
F1 F4 F4 1_654 . 2_664 yes 82.3(2) 74.3(2) 78.0(2)
F1 F4 F4 1_654 . 2_665 yes 141.76(19) 129.6(2) 135.9(2)
F2 F4 F2 . . 1_655 yes 101.2(3) 79.1(3) 89.3(3)
F2 F4 F2 . . 4_554 yes 80.0(3) 61.3(2) 69.6(2)
F2 F4 F3 . . . yes 53.67(17) 51.53(16) 52.41(16)
F2 F4 F3 . . 1_655 yes 117.3(3) 107.8(3) 112.9(3)
F2 F4 F3 . . 2_564 yes 91.55(18) 87.95(18) 89.76(19)
F2 F4 F3 . . 2_664 yes 175.1(3) 161.2(4) 167.8(3)
F2 F4 F4 . . 1_455 yes 46.81(18) 43.90(18) 45.16(18)
F2 F4 F4 . . 1_655 yes 145.4(3) 122.1(3) 133.6(3)
F2 F4 F4 . . 2_664 yes 133.3(2) 128.92(18) 130.62(19)
F2 F4 F4 . . 2_665 yes 100.0(2) 90.9(2) 95.4(2)
F2 F4 F2 1_655 . 4_554 yes 78.2(3) 62.7(2) 69.6(2)
F2 F4 F3 1_655 . . yes 121.1(3) 106.7(3) 113.7(2)
F2 F4 F3 1_655 . 1_655 yes 53.47(17) 51.89(17) 52.85(17)
F2 F4 F3 1_655 . 2_564 yes 173.9(3) 164.7(4) 168.9(3)
F2 F4 F3 1_655 . 2_664 yes 91.65(18) 87.30(19) 88.71(18)
F2 F4 F4 1_655 . 1_455 yes 145.7(3) 122.6(3) 133.9(3)
F2 F4 F4 1_655 . 1_655 yes 47.29(18) 43.57(18) 45.01(18)
F2 F4 F4 1_655 . 2_664 yes 133.5(2) 128.77(18) 130.76(19)
F2 F4 F4 1_655 . 2_665 yes 99.0(2) 92.0(2) 95.5(2)
F2 F4 F3 4_554 . . yes 131.8(3) 112.2(2) 121.1(3)
F2 F4 F3 4_554 . 1_655 yes 130.9(3) 114.1(3) 121.7(3)
F2 F4 F3 4_554 . 2_564 yes 114.1(2) 101.8(2) 108.9(2)
F2 F4 F3 4_554 . 2_664 yes 116.7(2) 99.8(2) 108.8(2)
F2 F4 F4 4_554 . 1_455 yes 100.6(2) 79.4(2) 90.0(2)
F2 F4 F4 4_554 . 1_655 yes 99.9(2) 80.3(2) 90.0(2)
F2 F4 F4 4_554 . 2_664 yes 101.28(16) 92.8(2) 98.0(2)
F2 F4 F4 4_554 . 2_665 yes 164.7(3) 153.3(3) 158.3(3)
F3 F4 F3 . . 1_655 yes 106.9(3) 78.2(2) 92.0(3)
F3 F4 F3 . . 2_564 yes 66.6(2) 64.4(2) 65.8(2)
F3 F4 F3 . . 2_664 yes 145.7(4) 112.8(4) 129.0(4)
F3 F4 F4 . . 1_455 yes 43.86(18) 42.30(19) 43.18(19)
F3 F4 F4 . . 1_655 yes 150.9(2) 120.8(3) 135.6(3)
F3 F4 F4 . . 2_664 yes 119.0(3) 104.8(3) 111.5(3)
F3 F4 F4 . . 2_665 yes 56.49(19) 42.1(2) 49.83(18)
F3 F4 F3 1_655 . 2_564 yes 142.7(4) 113.9(4) 128.2(4)
F3 F4 F3 1_655 . 2_664 yes 67.8(2) 62.9(2) 65.9(2)
F3 F4 F4 1_655 . 1_455 yes 149.1(2) 121.1(3) 134.7(3)
F3 F4 F4 1_655 . 1_655 yes 45.4(2) 42.4(2) 44.23(19)
F3 F4 F4 1_655 . 2_664 yes 118.6(3) 105.7(3) 112.1(3)
F3 F4 F4 1_655 . 2_665 yes 56.0(2) 42.46(18) 48.96(19)
F3 F4 F3 2_564 . 2_664 yes 103.4(3) 77.8(3) 90.9(3)
F3 F4 F4 2_564 . 1_455 yes 45.4(2) 43.23(19) 44.6(2)
F3 F4 F4 2_564 . 1_655 yes 147.2(3) 121.7(3) 134.2(3)
F3 F4 F4 2_564 . 2_664 yes 54.82(19) 41.97(17) 48.30(19)
F3 F4 F4 2_564 . 2_665 yes 94.2(3) 76.9(2) 85.6(3)
F3 F4 F4 2_664 . 1_455 yes 146.7(3) 122.1(3) 134.6(3)
F3 F4 F4 2_664 . 1_655 yes 44.6(2) 43.0(2) 43.7(2)
F3 F4 F4 2_664 . 2_664 yes 54.00(19) 43.20(17) 49.22(19)
F3 F4 F4 2_664 . 2_665 yes 96.3(3) 75.3(2) 85.8(3)
F4 F4 F4 2_664 . 2_665 yes 111.9(4) 95.7(3) 103.6(3)

loop_
_geom_bond_atom_site_label_1
_geom_bond_atom_site_label_2
_geom_bond_site_symmetry_1
_geom_bond_site_symmetry_2
_geom_bond_publ_flag
_geom_bond_distance_max
_geom_bond_distance_min
_geom_bond_distance_av
Ba F1 . . yes 2.731(6) 2.600(6) 2.663(6)
Ba F1 . 1_655 yes 2.689(6) 2.591(7) 2.641(6)
Ba F1 . 4_554 yes 3.586(8) 2.806(8) 3.075(8)
Ba F2 . . yes 2.724(6) 2.689(6) 2.703(5)
Ba F2 . 1_655 yes 2.761(6) 2.610(6) 2.703(6)
Ba F2 . 4_555 yes 2.680(7) 2.594(5) 2.627(6)
Ba F3 . . yes 3.092(8) 2.741(7) 2.890(7)
Ba F3 . 1_655 yes 2.942(7) 2.768(9) 2.828(7)
Ba F4 . . yes 3.044(7) 2.700(5) 2.854(6)
Ba F4 . 1_556 yes 4.040(7) 3.080(5) 3.590(6)
Ba F4 . 2_665 yes 4.056(11) 3.062(10) 3.557(10)
Mn Mn . 1_455 yes 4.272(3) 4.132(3) 4.202(3)
Mn Mn . 1_655 yes 4.272(3) 4.132(3) 4.202(3)
Mn Mn . 2_564 yes 3.932(2) 3.915(2) 3.923(2)
Mn Mn . 2_565 yes 3.932(2) 3.915(2) 3.923(2)
Mn F1 . 1_554 yes 2.095(6) 2.021(8) 2.064(7)
Mn F2 . . yes 2.136(5) 2.107(5) 2.123(6)
Mn F3 . . yes 2.178(5) 2.133(7) 2.158(6)
Mn F3 . 2_564 yes 2.077(5) 2.048(5) 2.064(5)
Mn F4 . 1_455 yes 2.138(5) 2.083(4) 2.113(4)
Mn F4 . . yes 2.160(5) 2.103(4) 2.135(5)
F1 F2 . . yes 3.268(6) 3.128(9) 3.197(8)
F1 F2 . 1_556 yes 3.026(9) 2.845(6) 2.920(8)
F1 F2 . 4_455 yes 3.035(9) 2.832(9) 2.943(9)
F1 F2 . 4_555 yes 3.026(9) 2.878(9) 2.949(9)
F1 F3 . . yes 3.061(9) 2.902(8) 2.995(9)
F1 F3 . 2_565 yes 3.233(11) 2.956(9) 3.094(10)
F1 F4 . 1_456 yes 3.227(10) 2.897(9) 3.046(9)
F1 F4 . 1_556 yes 3.237(10) 2.906(9) 3.056(9)
F2 F3 . . yes 2.660(10) 2.590(10) 2.631(8)
F2 F4 . 1_455 yes 3.071(9) 2.946(8) 3.005(9)
F2 F4 . . yes 3.096(9) 2.918(8) 2.996(9)
F2 F4 . 4_555 yes 4.245(11) 3.464(11) 3.845(11)
F3 F3 . 2_564 yes 3.257(10) 3.105(8) 3.200(8)
F3 F3 . 2_565 yes 3.257(10) 3.105(8) 3.200(8)
F3 F4 . 1_455 yes 2.951(9) 2.838(10) 2.903(9)
F3 F4 . . yes 3.005(9) 2.880(11) 2.960(9)
F3 F4 . 2_565 yes 2.972(9) 2.897(9) 2.930(10)
F3 F4 . 2_665 yes 3.035(11) 2.887(10) 2.977(10)
F4 F4 . 2_664 yes 4.344(11) 3.337(10) 3.844(11)
F4 F4 . 2_665 yes 4.344(11) 3.337(10) 3.842(11)
